data_4331028
loop_
_publ_author_name
'K. Paizanos'
'D. Charalampou'
'N. Kourkoumelis'
'D. Kalpogiannaki'
'L. Hadjiarapoglou'
'A. Spanopoulou'
'K. Lazarou'
'M. J. Manos'
'A. J. Tasiopoulos'
'M. Kubicki'
'S. K. Hadjikakou'

_publ_section_title
;
 Synthesis and Structural Characterization of New Cu(I) Complexes with the
 Antithyroid Drug 6-n-Propyl-thiouracil. Study of the Cu(I)-Catalyzed
 Intermolecular Cycloaddition of Iodonium Ylides toward Benzo[b]furans
 with Pharmaceutical Implementations
;
_journal_name_full 'Inorganic Chemistry'
_journal_page_first 12248
_journal_page_last 12259
_journal_paper_doi 10.1021/ic3014255
_journal_volume 51
_journal_year 2012
_chemical_formula_sum 'C72 H60 Cu2 I2 Sb4'
_chemical_formula_weight 1793.08
_chemical_name_systematic
;
 ?
;
_space_group_IT_number 14
_symmetry_cell_setting monoclinic
_symmetry_space_group_name_Hall '-P 2ybc'
_symmetry_space_group_name_H-M 'P 1 21/c 1'
_atom_sites_solution_hydrogens geom
_atom_sites_solution_primary direct
_atom_sites_solution_secondary difmap
_audit_creation_method SHELXL-97
_cell_angle_alpha 90.00
_cell_angle_beta 111.241(3)
_cell_angle_gamma 90.00
_cell_formula_units_Z 4
_cell_length_a 24.4463(6)
_cell_length_b 13.9088(3)
_cell_length_c 20.2168(5)
_cell_measurement_temperature 293(2)
_cell_volume 6407.1(3)
_computing_structure_refinement 'SHELXL-97 (Sheldrick, 1997)'
_diffrn_ambient_temperature 293(2)
_diffrn_measured_fraction_theta_full 0.998
_diffrn_measured_fraction_theta_max 0.934
_diffrn_radiation_monochromator graphite
_diffrn_radiation_source 'fine-focus sealed tube'
_diffrn_radiation_type MoK\a
_diffrn_radiation_wavelength 0.71073
_diffrn_reflns_av_R_equivalents 0.0276
_diffrn_reflns_av_sigmaI/netI 0.0261
_diffrn_reflns_limit_h_max 30
_diffrn_reflns_limit_h_min -30
_diffrn_reflns_limit_k_max 16
_diffrn_reflns_limit_k_min -17
_diffrn_reflns_limit_l_max 24
_diffrn_reflns_limit_l_min -24
_diffrn_reflns_number 53912
_diffrn_reflns_theta_full 25.00
_diffrn_reflns_theta_max 26.51
_diffrn_reflns_theta_min 2.90
_exptl_absorpt_coefficient_mu 3.319
_exptl_crystal_density_diffrn 1.859
_exptl_crystal_F_000 3440
_refine_diff_density_max 0.991
_refine_diff_density_min -0.488
_refine_diff_density_rms 0.091
_refine_ls_extinction_method none
_refine_ls_goodness_of_fit_ref 1.047
_refine_ls_hydrogen_treatment mixed
_refine_ls_matrix_type full
_refine_ls_number_parameters 721
_refine_ls_number_reflns 12437
_refine_ls_number_restraints 0
_refine_ls_restrained_S_all 1.047
_refine_ls_R_factor_all 0.0312
_refine_ls_R_factor_gt 0.0220
_refine_ls_shift/su_max 0.006
_refine_ls_shift/su_mean 0.000
_refine_ls_structure_factor_coef Fsqd
_refine_ls_weighting_details 'calc w=1/[\s^2^(Fo^2^)+(0.0250P)^2^+0.0000P] where P=(Fo^2^+2Fc^2^)/3'
_refine_ls_weighting_scheme calc
_refine_ls_wR_factor_gt 0.0466
_refine_ls_wR_factor_ref 0.0480
_reflns_number_gt 10239
_reflns_number_total 12437
_reflns_threshold_expression >2sigma(I)
_cod_data_source_file ic3014255_si_002_4.cif
_cod_data_source_block 4_cu2I2(tpSb)4
_cod_database_code 4331028

loop_
_symmetry_equiv_pos_as_xyz
'x, y, z'
'-x, y+1/2, -z+1/2'
'-x, -y, -z'
'x, -y-1/2, z-1/2'

loop_
_atom_site_label
_atom_site_type_symbol
_atom_site_fract_x
_atom_site_fract_y
_atom_site_fract_z
_atom_site_U_iso_or_equiv
_atom_site_adp_type
_atom_site_occupancy
_atom_site_symmetry_multiplicity
_atom_site_calc_flag
_atom_site_refinement_flags
Sb2 Sb 0.622676(8) 0.479878(13) 0.840525(9) 0.01583(5) Uani 1 1 d .
I2 I 0.795849(8) 0.425878(15) 0.915722(10) 0.02354(5) Uani 1 1 d .
I1 I 0.701864(8) 0.477377(13) 1.067874(9) 0.01773(5) Uani 1 1 d .
Sb1 Sb 0.890168(8) 0.422433(13) 1.126702(9) 0.01471(5) Uani 1 1 d .
Sb4 Sb 0.808386(8) 0.676126(13) 1.044137(10) 0.01751(5) Uani 1 1 d .
Sb3 Sb 0.685666(8) 0.222164(13) 0.956369(10) 0.01677(5) Uani 1 1 d .
Cu2 Cu 0.700663(14) 0.40246(2) 0.947879(17) 0.01697(8) Uani 1 1 d .
Cu1 Cu 0.797686(14) 0.49421(2) 1.037153(18) 0.01730(8) Uani 1 1 d .
C9 C 1.06910(13) 0.5963(2) 1.13959(16) 0.0250(7) Uani 1 1 d .
H9A H 1.1026 0.6299 1.1417 0.030 Uiso 1 1 calc R
C8 C 0.69485(13) 0.7774(2) 0.94316(15) 0.0228(7) Uani 1 1 d .
H8A H 0.7109 0.7690 0.9083 0.027 Uiso 1 1 calc R
C7 C 0.43187(13) 0.5174(2) 0.78129(16) 0.0244(7) Uani 1 1 d .
H7A H 0.3992 0.5170 0.7394 0.029 Uiso 1 1 calc R
C6 C 0.74206(13) 0.0101(2) 1.13230(15) 0.0252(7) Uani 1 1 d .
H6A H 0.7365 -0.0549 1.1386 0.030 Uiso 1 1 calc R
C5 C 0.47359(14) 0.5324(2) 0.90748(17) 0.0330(8) Uani 1 1 d .
H5A H 0.4690 0.5417 0.9507 0.040 Uiso 1 1 calc R
C4 C 0.87905(13) 0.9115(2) 0.95244(15) 0.0230(7) Uani 1 1 d .
H4A H 0.8679 0.9736 0.9361 0.028 Uiso 1 1 calc R
C3 C 0.73293(12) -0.0125(2) 0.83789(15) 0.0192(6) Uani 1 1 d .
H3A H 0.7438 -0.0769 0.8448 0.023 Uiso 1 1 calc R
C2 C 0.93086(13) 0.8742(2) 0.95154(15) 0.0232(7) Uani 1 1 d .
H2A H 0.9550 0.9116 0.9355 0.028 Uiso 1 1 calc R
C1 C 0.97004(13) 0.1360(2) 1.13823(15) 0.0219(7) Uani 1 1 d .
H1A H 1.0046 0.1057 1.1663 0.026 Uiso 1 1 calc R
C018 C 0.48753(12) 0.5054(2) 0.77878(15) 0.0209(7) Uani 1 1 d .
H01A H 0.4919 0.4966 0.7354 0.025 Uiso 1 1 calc R
C019 C 0.98634(12) 0.5768(2) 1.17526(15) 0.0201(6) Uani 1 1 d .
H01B H 0.9642 0.5983 1.2013 0.024 Uiso 1 1 calc R
C020 C 0.59740(12) 0.1738(2) 0.93324(14) 0.0185(6) Uani 1 1 d .
C021 C 0.92712(13) 0.36469(19) 1.37936(15) 0.0212(7) Uani 1 1 d .
H02A H 0.9336 0.3511 1.4266 0.025 Uiso 1 1 calc R
C022 C 0.97426(13) 0.3783(2) 1.35746(15) 0.0213(7) Uani 1 1 d .
H02B H 1.0124 0.3734 1.3902 0.026 Uiso 1 1 calc R
C023 C 0.72522(12) 0.1486(2) 1.05596(14) 0.0178(6) Uani 1 1 d .
C024 C 0.77607(14) 0.0653(2) 1.18948(16) 0.0288(8) Uani 1 1 d .
H02C H 0.7932 0.0372 1.2340 0.035 Uiso 1 1 calc R
C025 C 0.72687(12) 0.0316(2) 0.77462(15) 0.0201(6) Uani 1 1 d .
H02D H 0.7331 -0.0032 0.7387 0.024 Uiso 1 1 calc R
C026 C 0.71162(12) 0.1277(2) 0.76447(15) 0.0213(7) Uani 1 1 d .
H02E H 0.7078 0.1576 0.7219 0.026 Uiso 1 1 calc R
C027 C 0.87066(13) 0.3715(2) 1.33061(15) 0.0237(7) Uani 1 1 d .
H02F H 0.8390 0.3623 1.3451 0.028 Uiso 1 1 calc R
C028 C 0.85949(12) 0.7632(2) 1.00141(14) 0.0177(6) Uani 1 1 d .
C029 C 1.00211(13) 0.4645(2) 1.09437(15) 0.0224(7) Uani 1 1 d .
H02G H 0.9909 0.4102 1.0658 0.027 Uiso 1 1 calc R
C030 C 0.60653(15) 0.7602(2) 0.73272(16) 0.0301(8) Uani 1 1 d .
H03A H 0.5770 0.8055 0.7138 0.036 Uiso 1 1 calc R
C031 C 0.52357(13) 0.0499(2) 0.90697(15) 0.0250(7) Uani 1 1 d .
H03B H 0.5123 -0.0137 0.8956 0.030 Uiso 1 1 calc R
C032 C 0.61375(13) 0.8260(2) 0.97606(17) 0.0301(8) Uani 1 1 d .
H03C H 0.5759 0.8504 0.9637 0.036 Uiso 1 1 calc R
C033 C 0.91183(12) 0.7250(2) 0.99903(14) 0.0190(6) Uani 1 1 d .
H03D H 0.9227 0.6623 1.0139 0.023 Uiso 1 1 calc R
C034 C 0.88050(13) 0.8543(2) 1.23683(16) 0.0304(8) Uani 1 1 d .
H03E H 0.8941 0.9170 1.2476 0.037 Uiso 1 1 calc R
C035 C 0.58018(12) 0.0791(2) 0.91620(15) 0.0227(7) Uani 1 1 d .
H03F H 0.6068 0.0348 0.9109 0.027 Uiso 1 1 calc R
C036 C 0.70518(15) 0.7082(2) 0.75847(17) 0.0310(8) Uani 1 1 d .
H03G H 0.7421 0.7180 0.7563 0.037 Uiso 1 1 calc R
C037 C 0.78461(14) 0.1615(2) 1.18048(17) 0.0312(8) Uani 1 1 d .
H03H H 0.8073 0.1986 1.2189 0.037 Uiso 1 1 calc R
C038 C 0.53696(12) 0.50670(19) 0.84130(15) 0.0177(6) Uani 1 1 d .
C039 C 0.90788(12) 0.40521(18) 1.23750(14) 0.0164(6) Uani 1 1 d .
C040 C 0.86077(12) 0.39193(19) 1.26016(15) 0.0196(6) Uani 1 1 d .
H04A H 0.8225 0.3968 1.2277 0.024 Uiso 1 1 calc R
C041 C 0.63918(12) 0.6100(2) 0.79394(14) 0.0198(6) Uani 1 1 d .
C042 C 0.71627(12) 0.0514(2) 1.06577(16) 0.0227(7) Uani 1 1 d .
H04B H 0.6930 0.0143 1.0277 0.027 Uiso 1 1 calc R
C043 C 0.84324(13) 0.8565(2) 0.97777(15) 0.0202(6) Uani 1 1 d .
H04C H 0.8085 0.8822 0.9789 0.024 Uiso 1 1 calc R
C044 C 0.59588(12) 0.39529(19) 0.74564(14) 0.0170(6) Uani 1 1 d .
C045 C 0.94714(13) 0.7811(2) 0.97444(15) 0.0228(7) Uani 1 1 d .
H04D H 0.9821 0.7561 0.9733 0.027 Uiso 1 1 calc R
C046 C 0.50043(13) 0.2102(2) 0.93070(16) 0.0303(8) Uani 1 1 d .
H04E H 0.4734 0.2544 0.9351 0.036 Uiso 1 1 calc R
C047 C 0.87624(14) 0.1302(2) 1.04428(18) 0.0336(8) Uani 1 1 d .
H04F H 0.8474 0.0959 1.0092 0.040 Uiso 1 1 calc R
C048 C 0.96183(12) 0.2330(2) 1.14854(15) 0.0199(6) Uani 1 1 d .
H04G H 0.9908 0.2672 1.1836 0.024 Uiso 1 1 calc R
C049 C 0.59539(14) 0.6773(2) 0.76400(16) 0.0251(7) Uani 1 1 d .
H04H H 0.5581 0.6669 0.7649 0.030 Uiso 1 1 calc R
C050 C 0.64541(13) 0.8004(2) 1.04559(17) 0.0273(7) Uani 1 1 d .
H05A H 0.6290 0.8080 1.0802 0.033 Uiso 1 1 calc R
C051 C 0.52954(13) 0.5214(2) 0.90537(16) 0.0271(7) Uani 1 1 d .
H05B H 0.5622 0.5238 0.9472 0.033 Uiso 1 1 calc R
C052 C 0.85864(14) 0.7003(3) 1.27431(17) 0.0359(9) Uani 1 1 d .
H05C H 0.8574 0.6594 1.3101 0.043 Uiso 1 1 calc R
C053 C 0.53921(13) 0.2642(2) 0.67661(16) 0.0265(7) Uani 1 1 d .
H05D H 0.5127 0.2141 0.6711 0.032 Uiso 1 1 calc R
C054 C 0.87861(14) 0.7936(3) 1.29013(17) 0.0362(9) Uani 1 1 d .
H05E H 0.8908 0.8156 1.3367 0.043 Uiso 1 1 calc R
C055 C 0.96472(12) 0.39897(18) 1.28745(15) 0.0185(6) Uani 1 1 d .
H05F H 0.9966 0.4089 1.2734 0.022 Uiso 1 1 calc R
C056 C 0.96901(12) 0.49444(19) 1.13361(14) 0.0168(6) Uani 1 1 d .
C057 C 0.70124(13) 0.7635(2) 1.06342(16) 0.0229(7) Uani 1 1 d .
H05G H 0.7221 0.7458 1.1102 0.027 Uiso 1 1 calc R
C058 C 0.86225(12) 0.8220(2) 1.16780(16) 0.0258(7) Uani 1 1 d .
H05H H 0.8635 0.8632 1.1322 0.031 Uiso 1 1 calc R
C059 C 0.48422(13) 0.1154(2) 0.91469(16) 0.0276(7) Uani 1 1 d .
H05I H 0.4464 0.0958 0.9091 0.033 Uiso 1 1 calc R
C060 C 0.84205(12) 0.7284(2) 1.15076(15) 0.0201(6) Uani 1 1 d .
C061 C 0.42478(13) 0.5298(2) 0.84534(17) 0.0305(8) Uani 1 1 d .
H06A H 0.3874 0.5364 0.8468 0.037 Uiso 1 1 calc R
C062 C 0.72286(12) 0.0388(2) 0.89169(15) 0.0196(6) Uani 1 1 d .
H06B H 0.7266 0.0084 0.9341 0.024 Uiso 1 1 calc R
C063 C 0.91064(12) 0.27880(19) 1.10673(14) 0.0167(6) Uani 1 1 d .
C065 C 1.05206(13) 0.5152(2) 1.09753(17) 0.0278(7) Uani 1 1 d .
H06C H 1.0741 0.4945 1.0712 0.033 Uiso 1 1 calc R
C066 C 0.70198(12) 0.1797(2) 0.81818(15) 0.0199(6) Uani 1 1 d .
H06D H 0.6920 0.2445 0.8115 0.024 Uiso 1 1 calc R
C067 C 0.61792(13) 0.4134(2) 0.69283(16) 0.0253(7) Uani 1 1 d .
H06E H 0.6446 0.4632 0.6982 0.030 Uiso 1 1 calc R
C068 C 0.70721(12) 0.13509(19) 0.88195(14) 0.0169(6) Uani 1 1 d .
C069 C 1.03625(13) 0.6272(2) 1.17831(16) 0.0230(7) Uani 1 1 d .
H06F H 1.0475 0.6818 1.2065 0.028 Uiso 1 1 calc R
C070 C 0.55669(12) 0.3195(2) 0.73757(15) 0.0218(7) Uani 1 1 d .
H07A H 0.5423 0.3061 0.7733 0.026 Uiso 1 1 calc R
C071 C 0.60034(15) 0.3571(2) 0.63164(17) 0.0315(8) Uani 1 1 d .
H07B H 0.6151 0.3695 0.5961 0.038 Uiso 1 1 calc R
C072 C 0.63854(14) 0.8152(2) 0.92547(17) 0.0298(8) Uani 1 1 d .
H07C H 0.6175 0.8334 0.8789 0.036 Uiso 1 1 calc R
C073 C 0.66121(15) 0.7755(2) 0.72957(16) 0.0317(8) Uani 1 1 d .
H07D H 0.6685 0.8306 0.7082 0.038 Uiso 1 1 calc R
C074 C 0.86849(13) 0.2269(2) 1.05447(16) 0.0262(7) Uani 1 1 d .
H07E H 0.8343 0.2575 1.0257 0.031 Uiso 1 1 calc R
C075 C 0.92756(13) 0.0848(2) 1.08702(17) 0.0281(7) Uani 1 1 d .
H07F H 0.9330 0.0197 1.0809 0.034 Uiso 1 1 calc R
C076 C 0.56106(15) 0.2833(2) 0.62393(17) 0.0317(8) Uani 1 1 d .
H07G H 0.5492 0.2460 0.5829 0.038 Uiso 1 1 calc R
C078 C 0.84044(13) 0.6681(2) 1.20446(16) 0.0271(7) Uani 1 1 d .
H07H H 0.8270 0.6054 1.1938 0.033 Uiso 1 1 calc R
C079 C 0.72685(12) 0.75231(19) 1.01313(15) 0.0168(6) Uani 1 1 d .
C081 C 0.75917(13) 0.2029(2) 1.11368(16) 0.0244(7) Uani 1 1 d .
H08A H 0.7650 0.2679 1.1077 0.029 Uiso 1 1 calc R
C086 C 0.55680(13) 0.2394(2) 0.94013(15) 0.0232(7) Uani 1 1 d .
H08B H 0.5677 0.3032 0.9512 0.028 Uiso 1 1 calc R
C20 C 0.69414(13) 0.6258(2) 0.79073(16) 0.0265(7) Uani 1 1 d .
H20A H 0.7239 0.5810 0.8103 0.032 Uiso 1 1 calc R

loop_
_atom_site_aniso_label
_atom_site_aniso_U_11
_atom_site_aniso_U_22
_atom_site_aniso_U_33
_atom_site_aniso_U_23
_atom_site_aniso_U_13
_atom_site_aniso_U_12
Sb2 0.01241(10) 0.02057(10) 0.01402(10) 0.00267(8) 0.00419(7) 0.00190(8)
I2 0.01508(10) 0.03924(12) 0.01779(10) 0.00000(9) 0.00775(8) 0.00226(9)
I1 0.01745(10) 0.02138(10) 0.01594(9) -0.00116(8) 0.00793(7) 0.00010(8)
Sb1 0.01289(9) 0.01430(9) 0.01522(10) 0.00071(8) 0.00305(7) 0.00157(8)
Sb4 0.01909(10) 0.01437(10) 0.02057(11) 0.00258(8) 0.00898(8) 0.00238(8)
Sb3 0.01651(10) 0.01783(10) 0.01567(10) -0.00052(8) 0.00548(8) 0.00196(8)
Cu2 0.01495(18) 0.02023(19) 0.01461(18) 0.00032(14) 0.00403(14) 0.00177(14)
Cu1 0.01476(18) 0.01643(18) 0.01901(18) 0.00167(14) 0.00408(14) 0.00207(14)
C9 0.0216(16) 0.0235(17) 0.0323(18) 0.0011(14) 0.0124(14) -0.0048(13)
C8 0.0274(17) 0.0197(16) 0.0202(16) -0.0031(13) 0.0074(13) -0.0009(13)
C7 0.0166(15) 0.0246(16) 0.0293(18) 0.0038(14) 0.0050(13) 0.0046(13)
C6 0.0334(18) 0.0189(16) 0.0240(17) 0.0033(13) 0.0113(14) 0.0018(14)
C5 0.0305(19) 0.051(2) 0.0251(18) 0.0154(16) 0.0186(15) 0.0169(17)
C4 0.0295(17) 0.0199(16) 0.0192(16) 0.0001(13) 0.0083(13) -0.0014(13)
C3 0.0165(15) 0.0171(15) 0.0229(16) -0.0030(12) 0.0058(12) -0.0005(12)
C2 0.0255(17) 0.0283(17) 0.0173(16) -0.0060(13) 0.0098(13) -0.0120(14)
C1 0.0215(16) 0.0219(16) 0.0208(16) 0.0033(13) 0.0059(13) 0.0080(13)
C018 0.0195(16) 0.0221(16) 0.0200(16) -0.0001(13) 0.0060(12) 0.0020(13)
C019 0.0204(15) 0.0205(15) 0.0203(16) -0.0018(12) 0.0084(12) 0.0009(13)
C020 0.0146(14) 0.0291(16) 0.0109(14) 0.0015(12) 0.0035(11) 0.0030(13)
C021 0.0277(17) 0.0170(15) 0.0167(16) -0.0005(12) 0.0052(13) 0.0016(13)
C022 0.0204(16) 0.0192(15) 0.0179(16) -0.0006(12) -0.0007(12) -0.0042(13)
C023 0.0140(15) 0.0204(15) 0.0178(15) 0.0014(12) 0.0044(12) 0.0053(12)
C024 0.0345(19) 0.0275(18) 0.0197(17) 0.0051(14) 0.0042(14) 0.0075(15)
C025 0.0123(14) 0.0277(17) 0.0190(15) -0.0061(13) 0.0043(12) -0.0030(13)
C026 0.0155(15) 0.0290(17) 0.0182(16) 0.0015(13) 0.0044(12) -0.0043(13)
C027 0.0261(17) 0.0251(16) 0.0226(17) 0.0002(13) 0.0122(13) 0.0005(14)
C028 0.0197(16) 0.0198(15) 0.0131(14) -0.0015(12) 0.0053(12) -0.0035(12)
C029 0.0263(17) 0.0190(15) 0.0228(16) -0.0024(13) 0.0099(13) -0.0004(13)
C030 0.041(2) 0.0239(17) 0.0247(18) -0.0003(14) 0.0112(15) 0.0005(15)
C031 0.0219(16) 0.0278(17) 0.0222(17) -0.0036(13) 0.0043(13) -0.0015(14)
C032 0.0194(17) 0.0308(18) 0.035(2) -0.0005(15) 0.0039(14) 0.0058(14)
C033 0.0209(16) 0.0186(15) 0.0158(15) -0.0055(12) 0.0047(12) -0.0008(12)
C034 0.0229(17) 0.039(2) 0.0249(18) -0.0036(15) 0.0037(14) -0.0009(15)
C035 0.0179(15) 0.0275(17) 0.0223(16) -0.0031(13) 0.0066(12) 0.0042(13)
C036 0.0326(19) 0.0348(19) 0.0286(18) -0.0051(15) 0.0147(15) -0.0139(16)
C037 0.036(2) 0.0249(17) 0.0232(18) -0.0035(14) -0.0009(14) 0.0001(15)
C038 0.0145(14) 0.0172(15) 0.0231(16) 0.0057(12) 0.0090(12) 0.0045(12)
C039 0.0178(15) 0.0125(14) 0.0185(15) -0.0002(11) 0.0063(12) -0.0004(12)
C040 0.0171(15) 0.0206(15) 0.0196(16) -0.0008(12) 0.0048(12) 0.0033(12)
C041 0.0239(16) 0.0220(15) 0.0136(15) -0.0026(12) 0.0069(12) -0.0036(13)
C042 0.0197(16) 0.0244(16) 0.0234(17) -0.0038(13) 0.0072(13) -0.0002(13)
C043 0.0200(16) 0.0218(16) 0.0194(16) -0.0007(12) 0.0079(12) 0.0011(13)
C044 0.0150(14) 0.0191(15) 0.0159(15) 0.0016(12) 0.0045(11) 0.0052(12)
C045 0.0193(16) 0.0291(17) 0.0212(16) -0.0078(13) 0.0089(13) -0.0011(13)
C046 0.0201(17) 0.040(2) 0.0316(19) -0.0085(15) 0.0097(14) 0.0075(15)
C047 0.0233(18) 0.0268(18) 0.042(2) -0.0152(15) 0.0011(15) 0.0014(14)
C048 0.0182(15) 0.0213(16) 0.0181(15) 0.0011(12) 0.0039(12) -0.0003(13)
C049 0.0279(17) 0.0224(16) 0.0249(17) -0.0018(13) 0.0094(14) -0.0017(14)
C050 0.0245(17) 0.0306(18) 0.0306(19) 0.0010(14) 0.0148(14) 0.0061(14)
C051 0.0189(16) 0.0423(19) 0.0203(16) 0.0116(14) 0.0073(13) 0.0117(15)
C052 0.0266(19) 0.061(3) 0.0177(17) 0.0151(16) 0.0048(14) 0.0051(17)
C053 0.0271(18) 0.0238(17) 0.0288(18) -0.0027(14) 0.0103(14) -0.0064(14)
C054 0.0237(18) 0.062(3) 0.0177(17) -0.0039(16) 0.0016(14) 0.0038(17)
C055 0.0202(16) 0.0126(14) 0.0228(16) -0.0006(12) 0.0077(12) -0.0032(12)
C056 0.0164(15) 0.0154(14) 0.0153(14) 0.0047(11) 0.0018(11) 0.0040(12)
C057 0.0207(16) 0.0251(16) 0.0219(16) 0.0017(13) 0.0067(13) 0.0033(13)
C058 0.0208(16) 0.0349(18) 0.0197(16) 0.0053(14) 0.0051(13) 0.0035(14)
C059 0.0167(16) 0.0392(19) 0.0267(18) -0.0060(15) 0.0075(13) -0.0030(14)
C060 0.0145(15) 0.0253(16) 0.0196(16) 0.0053(13) 0.0050(12) 0.0066(13)
C061 0.0189(16) 0.040(2) 0.0364(19) 0.0160(16) 0.0140(14) 0.0097(15)
C062 0.0167(15) 0.0235(16) 0.0162(15) 0.0016(12) 0.0030(12) 0.0008(12)
C063 0.0179(15) 0.0126(14) 0.0204(15) -0.0016(12) 0.0079(12) -0.0001(12)
C065 0.0258(17) 0.0306(18) 0.0346(19) -0.0035(15) 0.0200(14) -0.0012(15)
C066 0.0157(15) 0.0223(15) 0.0214(16) 0.0016(13) 0.0063(12) 0.0014(13)
C067 0.0237(17) 0.0257(17) 0.0296(18) -0.0040(14) 0.0135(14) -0.0052(14)
C068 0.0128(14) 0.0199(15) 0.0175(15) -0.0029(12) 0.0050(11) 0.0004(12)
C069 0.0245(17) 0.0173(15) 0.0276(17) -0.0030(13) 0.0098(13) -0.0018(13)
C070 0.0201(16) 0.0264(16) 0.0204(16) 0.0039(13) 0.0092(13) 0.0023(13)
C071 0.044(2) 0.0325(18) 0.0272(18) -0.0027(15) 0.0243(16) -0.0070(16)
C072 0.0280(18) 0.0306(18) 0.0195(17) -0.0001(14) -0.0050(14) 0.0029(15)
C073 0.051(2) 0.0236(17) 0.0217(17) -0.0031(14) 0.0152(15) -0.0147(16)
C074 0.0199(16) 0.0227(17) 0.0305(18) -0.0025(14) 0.0026(13) 0.0047(13)
C075 0.0311(18) 0.0154(15) 0.0364(19) -0.0037(14) 0.0107(15) 0.0029(14)
C076 0.042(2) 0.0304(18) 0.0258(18) -0.0074(14) 0.0156(15) -0.0052(16)
C078 0.0196(16) 0.0324(18) 0.0278(18) 0.0078(14) 0.0068(13) 0.0062(14)
C079 0.0156(15) 0.0116(13) 0.0216(16) 0.0023(12) 0.0047(12) 0.0019(12)
C081 0.0274(17) 0.0173(15) 0.0255(17) 0.0004(13) 0.0058(14) 0.0020(13)
C086 0.0227(17) 0.0262(17) 0.0195(16) 0.0004(13) 0.0062(13) 0.0044(14)
C20 0.0247(17) 0.0308(18) 0.0213(17) 0.0006(14) 0.0053(13) -0.0031(14)

loop_
_atom_type_symbol
_atom_type_description
_atom_type_scat_dispersion_real
_atom_type_scat_dispersion_imag
_atom_type_scat_source
C C 0.0033 0.0016 'International Tables Vol C Tables 4.2.6.8 and 6.1.1.4'
H H 0.0000 0.0000 'International Tables Vol C Tables 4.2.6.8 and 6.1.1.4'
I I -0.4742 1.8119 'International Tables Vol C Tables 4.2.6.8 and 6.1.1.4'
Sb Sb -0.5866 1.5461 'International Tables Vol C Tables 4.2.6.8 and 6.1.1.4'
Cu Cu 0.3201 1.2651 'International Tables Vol C Tables 4.2.6.8 and 6.1.1.4'

loop_
_geom_angle_atom_site_label_1
_geom_angle_atom_site_label_2
_geom_angle_atom_site_label_3
_geom_angle
C038 Sb2 C044 96.90(11)
C038 Sb2 C041 101.37(11)
C044 Sb2 C041 96.63(10)
C038 Sb2 Cu2 120.05(7)
C044 Sb2 Cu2 114.97(7)
C041 Sb2 Cu2 121.89(7)
Cu1 I2 Cu2 62.184(11)
Cu2 I1 Cu1 62.160(11)
C056 Sb1 C063 100.59(10)
C056 Sb1 C039 98.58(10)
C063 Sb1 C039 96.96(10)
C056 Sb1 Cu1 114.41(7)
C063 Sb1 Cu1 116.33(7)
C039 Sb1 Cu1 125.67(7)
C028 Sb4 C060 98.46(11)
C028 Sb4 C079 102.71(11)
C060 Sb4 C079 95.98(10)
C028 Sb4 Cu1 127.28(8)
C060 Sb4 Cu1 112.90(8)
C079 Sb4 Cu1 114.21(7)
C068 Sb3 C020 98.85(10)
C068 Sb3 C023 104.30(10)
C020 Sb3 C023 97.50(10)
C068 Sb3 Cu2 115.55(8)
C020 Sb3 Cu2 116.85(8)
C023 Sb3 Cu2 120.29(7)
Sb3 Cu2 Sb2 113.029(14)
Sb3 Cu2 I1 106.344(13)
Sb2 Cu2 I1 111.876(14)
Sb3 Cu2 I2 107.313(13)
Sb2 Cu2 I2 101.022(13)
I1 Cu2 I2 117.359(13)
Sb3 Cu2 Cu1 121.910(15)
Sb2 Cu2 Cu1 124.704(16)
I1 Cu2 Cu1 59.131(11)
I2 Cu2 Cu1 58.268(11)
Sb1 Cu1 Sb4 107.772(13)
Sb1 Cu1 I2 103.575(13)
Sb4 Cu1 I2 112.327(14)
Sb1 Cu1 I1 115.764(14)
Sb4 Cu1 I1 99.049(13)
I2 Cu1 I1 118.216(14)
Sb1 Cu1 Cu2 128.799(16)
Sb4 Cu1 Cu2 123.423(15)
I2 Cu1 Cu2 59.548(11)
I1 Cu1 Cu2 58.709(11)
C069 C9 C065 119.7(3)
C069 C9 H9A 120.1
C065 C9 H9A 120.1
C079 C8 C072 119.7(3)
C079 C8 H8A 120.2
C072 C8 H8A 120.2
C061 C7 C018 120.5(3)
C061 C7 H7A 119.8
C018 C7 H7A 119.8
C024 C6 C042 120.3(3)
C024 C6 H6A 119.8
C042 C6 H6A 119.8
C061 C5 C051 120.2(3)
C061 C5 H5A 119.9
C051 C5 H5A 119.9
C2 C4 C043 120.2(3)
C2 C4 H4A 119.9
C043 C4 H4A 119.9
C025 C3 C062 120.3(3)
C025 C3 H3A 119.8
C062 C3 H3A 119.8
C4 C2 C045 120.2(3)
C4 C2 H2A 119.9
C045 C2 H2A 119.9
C075 C1 C048 120.4(3)
C075 C1 H1A 119.8
C048 C1 H1A 119.8
C7 C018 C038 120.2(3)
C7 C018 H01A 119.9
C038 C018 H01A 119.9
C069 C019 C056 120.8(3)
C069 C019 H01B 119.6
C056 C019 H01B 119.6
C035 C020 C086 118.9(3)
C035 C020 Sb3 122.9(2)
C086 C020 Sb3 118.1(2)
C027 C021 C022 119.6(3)
C027 C021 H02A 120.2
C022 C021 H02A 120.2
C055 C022 C021 120.3(3)
C055 C022 H02B 119.9
C021 C022 H02B 119.9
C081 C023 C042 119.1(3)
C081 C023 Sb3 117.2(2)
C042 C023 Sb3 123.6(2)
C037 C024 C6 120.1(3)
C037 C024 H02C 119.9
C6 C024 H02C 119.9
C3 C025 C026 120.1(3)
C3 C025 H02D 120.0
C026 C025 H02D 120.0
C025 C026 C066 119.9(3)
C025 C026 H02E 120.1
C066 C026 H02E 120.1
C021 C027 C040 120.4(3)
C021 C027 H02F 119.8
C040 C027 H02F 119.8
C043 C028 C033 119.5(3)
C043 C028 Sb4 122.2(2)
C033 C028 Sb4 118.3(2)
C056 C029 C065 120.4(3)
C056 C029 H02G 119.8
C065 C029 H02G 119.8
C073 C030 C049 120.2(3)
C073 C030 H03A 119.9
C049 C030 H03A 119.9
C059 C031 C035 119.7(3)
C059 C031 H03B 120.2
C035 C031 H03B 120.2
C072 C032 C050 119.6(3)
C072 C032 H03C 120.2
C050 C032 H03C 120.2
C045 C033 C028 119.7(3)
C045 C033 H03D 120.2
C028 C033 H03D 120.2
C058 C034 C054 120.0(3)
C058 C034 H03E 120.0
C054 C034 H03E 120.0
C020 C035 C031 120.6(3)
C020 C035 H03F 119.7
C031 C035 H03F 119.7
C073 C036 C20 120.1(3)
C073 C036 H03G 120.0
C20 C036 H03G 120.0
C024 C037 C081 119.7(3)
C024 C037 H03H 120.2
C081 C037 H03H 120.2
C051 C038 C018 118.9(3)
C051 C038 Sb2 119.6(2)
C018 C038 Sb2 121.4(2)
C055 C039 C040 118.6(3)
C055 C039 Sb1 122.5(2)
C040 C039 Sb1 118.7(2)
C027 C040 C039 120.4(3)
C027 C040 H04A 119.8
C039 C040 H04A 119.8
C049 C041 C20 118.8(3)
C049 C041 Sb2 121.6(2)
C20 C041 Sb2 119.6(2)
C6 C042 C023 120.0(3)
C6 C042 H04B 120.0
C023 C042 H04B 120.0
C028 C043 C4 120.0(3)
C028 C043 H04C 120.0
C4 C043 H04C 120.0
C067 C044 C070 119.4(3)
C067 C044 Sb2 120.9(2)
C070 C044 Sb2 119.7(2)
C033 C045 C2 120.4(3)
C033 C045 H04D 119.8
C2 C045 H04D 119.8
C059 C046 C086 120.0(3)
C059 C046 H04E 120.0
C086 C046 H04E 120.0
C074 C047 C075 119.4(3)
C074 C047 H04F 120.3
C075 C047 H04F 120.3
C063 C048 C1 120.1(3)
C063 C048 H04G 119.9
C1 C048 H04G 119.9
C041 C049 C030 120.8(3)
C041 C049 H04H 119.6
C030 C049 H04H 119.6
C057 C050 C032 119.9(3)
C057 C050 H05A 120.1
C032 C050 H05A 120.1
C038 C051 C5 120.5(3)
C038 C051 H05B 119.8
C5 C051 H05B 119.8
C054 C052 C078 119.5(3)
C054 C052 H05C 120.2
C078 C052 H05C 120.2
C076 C053 C070 120.0(3)
C076 C053 H05D 120.0
C070 C053 H05D 120.0
C034 C054 C052 120.1(3)
C034 C054 H05E 120.0
C052 C054 H05E 120.0
C022 C055 C039 120.7(3)
C022 C055 H05F 119.7
C039 C055 H05F 119.7
C029 C056 C019 118.7(3)
C029 C056 Sb1 121.5(2)
C019 C056 Sb1 119.7(2)
C050 C057 C079 121.3(3)
C050 C057 H05G 119.4
C079 C057 H05G 119.4
C034 C058 C060 120.8(3)
C034 C058 H05H 119.6
C060 C058 H05H 119.6
C031 C059 C046 120.4(3)
C031 C059 H05I 119.8
C046 C059 H05I 119.8
C078 C060 C058 118.8(3)
C078 C060 Sb4 118.4(2)
C058 C060 Sb4 122.8(2)
C7 C061 C5 119.7(3)
C7 C061 H06A 120.1
C5 C061 H06A 120.1
C068 C062 C3 120.1(3)
C068 C062 H06B 120.0
C3 C062 H06B 120.0
C074 C063 C048 119.0(3)
C074 C063 Sb1 118.2(2)
C048 C063 Sb1 122.5(2)
C9 C065 C029 120.4(3)
C9 C065 H06C 119.8
C029 C065 H06C 119.8
C026 C066 C068 120.3(3)
C026 C066 H06D 119.8
C068 C066 H06D 119.8
C044 C067 C071 120.2(3)
C044 C067 H06E 119.9
C071 C067 H06E 119.9
C062 C068 C066 119.3(3)
C062 C068 Sb3 124.9(2)
C066 C068 Sb3 115.8(2)
C9 C069 C019 120.1(3)
C9 C069 H06F 120.0
C019 C069 H06F 120.0
C053 C070 C044 120.2(3)
C053 C070 H07A 119.9
C044 C070 H07A 119.9
C076 C071 C067 119.8(3)
C076 C071 H07B 120.1
C067 C071 H07B 120.1
C032 C072 C8 120.8(3)
C032 C072 H07C 119.6
C8 C072 H07C 119.6
C030 C073 C036 119.6(3)
C030 C073 H07D 120.2
C036 C073 H07D 120.2
C063 C074 C047 121.1(3)
C063 C074 H07E 119.4
C047 C074 H07E 119.4
C1 C075 C047 119.9(3)
C1 C075 H07F 120.0
C047 C075 H07F 120.0
C071 C076 C053 120.4(3)
C071 C076 H07G 119.8
C053 C076 H07G 119.8
C060 C078 C052 120.8(3)
C060 C078 H07H 119.6
C052 C078 H07H 119.6
C057 C079 C8 118.8(3)
C057 C079 Sb4 117.5(2)
C8 C079 Sb4 122.9(2)
C023 C081 C037 120.8(3)
C023 C081 H08A 119.6
C037 C081 H08A 119.6
C046 C086 C020 120.4(3)
C046 C086 H08B 119.8
C020 C086 H08B 119.8
C041 C20 C036 120.5(3)
C041 C20 H20A 119.7
C036 C20 H20A 119.7

loop_
_geom_bond_atom_site_label_1
_geom_bond_atom_site_label_2
_geom_bond_distance
Sb2 C038 2.134(3)
Sb2 C044 2.141(3)
Sb2 C041 2.145(3)
Sb2 Cu2 2.5508(4)
I2 Cu1 2.6177(4)
I2 Cu2 2.6532(4)
I1 Cu2 2.6306(4)
I1 Cu1 2.6424(4)
Sb1 C056 2.131(3)
Sb1 C063 2.133(3)
Sb1 C039 2.135(3)
Sb1 Cu1 2.5338(4)
Sb4 C028 2.134(3)
Sb4 C060 2.137(3)
Sb4 C079 2.141(3)
Sb4 Cu1 2.5423(4)
Sb3 C068 2.141(3)
Sb3 C020 2.144(3)
Sb3 C023 2.151(3)
Sb3 Cu2 2.5491(4)
Cu2 Cu1 2.7221(5)
C9 C069 1.378(4)
C9 C065 1.383(4)
C9 H9A 0.9300
C8 C079 1.390(4)
C8 C072 1.394(4)
C8 H8A 0.9300
C7 C061 1.378(4)
C7 C018 1.390(4)
C7 H7A 0.9300
C6 C024 1.385(4)
C6 C042 1.386(4)
C6 H6A 0.9300
C5 C061 1.385(4)
C5 C051 1.392(4)
C5 H5A 0.9300
C4 C2 1.375(4)
C4 C043 1.392(4)
C4 H4A 0.9300
C3 C025 1.378(4)
C3 C062 1.396(4)
C3 H3A 0.9300
C2 C045 1.384(4)
C2 H2A 0.9300
C1 C075 1.371(4)
C1 C048 1.391(4)
C1 H1A 0.9300
C018 C038 1.397(4)
C018 H01A 0.9300
C019 C069 1.389(4)
C019 C056 1.394(4)
C019 H01B 0.9300
C020 C035 1.388(4)
C020 C086 1.391(4)
C021 C027 1.378(4)
C021 C022 1.389(4)
C021 H02A 0.9300
C022 C055 1.379(4)
C022 H02B 0.9300
C023 C081 1.386(4)
C023 C042 1.395(4)
C024 C037 1.377(4)
C024 H02C 0.9300
C025 C026 1.383(4)
C025 H02D 0.9300
C026 C066 1.394(4)
C026 H02E 0.9300
C027 C040 1.385(4)
C027 H02F 0.9300
C028 C043 1.391(4)
C028 C033 1.402(4)
C029 C056 1.387(4)
C029 C065 1.392(4)
C029 H02G 0.9300
C030 C073 1.377(5)
C030 C049 1.388(4)
C030 H03A 0.9300
C031 C059 1.374(4)
C031 C035 1.388(4)
C031 H03B 0.9300
C032 C072 1.373(5)
C032 C050 1.383(4)
C032 H03C 0.9300
C033 C045 1.383(4)
C033 H03D 0.9300
C034 C058 1.378(4)
C034 C054 1.382(5)
C034 H03E 0.9300
C035 H03F 0.9300
C036 C073 1.385(4)
C036 C20 1.392(4)
C036 H03G 0.9300
C037 C081 1.391(4)
C037 H03H 0.9300
C038 C051 1.387(4)
C039 C055 1.393(4)
C039 C040 1.397(4)
C040 H04A 0.9300
C041 C049 1.385(4)
C041 C20 1.386(4)
C042 H04B 0.9300
C043 H04C 0.9300
C044 C067 1.382(4)
C044 C070 1.394(4)
C045 H04D 0.9300
C046 C059 1.380(4)
C046 C086 1.382(4)
C046 H04E 0.9300
C047 C074 1.384(4)
C047 C075 1.391(4)
C047 H04F 0.9300
C048 C063 1.386(4)
C048 H04G 0.9300
C049 H04H 0.9300
C050 C057 1.378(4)
C050 H05A 0.9300
C051 H05B 0.9300
C052 C054 1.383(5)
C052 C078 1.392(4)
C052 H05C 0.9300
C053 C076 1.379(4)
C053 C070 1.383(4)
C053 H05D 0.9300
C054 H05E 0.9300
C055 H05F 0.9300
C057 C079 1.382(4)
C057 H05G 0.9300
C058 C060 1.390(4)
C058 H05H 0.9300
C059 H05I 0.9300
C060 C078 1.384(4)
C061 H06A 0.9300
C062 C068 1.387(4)
C062 H06B 0.9300
C063 C074 1.382(4)
C065 H06C 0.9300
C066 C068 1.394(4)
C066 H06D 0.9300
C067 C071 1.393(4)
C067 H06E 0.9300
C069 H06F 0.9300
C070 H07A 0.9300
C071 C076 1.376(4)
C071 H07B 0.9300
C072 H07C 0.9300
C073 H07D 0.9300
C074 H07E 0.9300
C075 H07F 0.9300
C076 H07G 0.9300
C078 H07H 0.9300
C081 H08A 0.9300
C086 H08B 0.9300
C20 H20A 0.9300
